data_4514981
loop_
_publ_author_name
'Sadakane, Masahiro'
'Kodato, Katsunori'
'Yasuda, Nobuhiro'
'Ishikawa, Satoshi'
'Ueda, Wataru'

_publ_section_title
;
 Thermal Behavior, Crystal Structure, and Solid-State Transformation of
 Orthorhombic Mo-V Oxide under Nitrogen Flow or in Air.
;
_journal_issue 8
_journal_name_full 'ACS omega'
_journal_page_first 13165
_journal_page_last 13171
_journal_paper_doi 10.1021/acsomega.9b01212
_journal_volume 4
_journal_year 2019
_chemical_formula_moiety 'Mo7.66 O30.85 V2.82'
_chemical_formula_sum 'Mo7.66 O30.85 V2.82'
_chemical_formula_weight 1372.26
_chemical_melting_point ?
_space_group_crystal_system orthorhombic
_space_group_IT_number 32
_space_group_name_Hall 'P 2 -2ab'
_space_group_name_H-M_alt 'P b a 2'
_symmetry_space_group_name_Hall 'P 2 -2ab'
_symmetry_space_group_name_H-M 'P b a 2'
_audit_creation_method SHELXL-2014/7
_cell_angle_alpha 90
_cell_angle_beta 90
_cell_angle_gamma 90
_cell_formula_units_Z 4
_cell_length_a 21.0912(4)
_cell_length_b 26.5514(5)
_cell_length_c 3.97924(7)
_cell_measurement_reflns_used 15426
_cell_measurement_temperature 100(2)
_cell_measurement_theta_max 30.026
_cell_measurement_theta_min 1.128
_cell_volume 2228.38(7)
_computing_cell_refinement 'Rapid Auto(Rigaku)'
_computing_data_collection 'Rapid Auto(Rigaku)'
_computing_data_reduction 'Rapid Auto(Rigaku)'
_computing_structure_refinement 'SHELXL-2014/7 (Sheldrick, 2015)'
_computing_structure_solution 'SHELXS-97 (Sheldrick, 2008)'
_diffrn_ambient_temperature 100(2)
_diffrn_detector_area_resol_mean 29
_diffrn_measured_fraction_theta_full 0.962
_diffrn_measured_fraction_theta_max 0.962
_diffrn_measurement_device_type 'Rigaku Saturn 724'
_diffrn_measurement_method 'Oscillation Photograph'
_diffrn_radiation_monochromator 'Si(111) Channel Cut'
_diffrn_radiation_source 'Synchrotron radiation SPring-8 BL40XU'
_diffrn_radiation_type Synchrotron
_diffrn_radiation_wavelength 0.83077
_diffrn_reflns_av_R_equivalents 0.0734
_diffrn_reflns_av_unetI/netI 0.0757
_diffrn_reflns_Laue_measured_fraction_full 0.962
_diffrn_reflns_Laue_measured_fraction_max 0.962
_diffrn_reflns_limit_h_max 25
_diffrn_reflns_limit_h_min -25
_diffrn_reflns_limit_k_max 31
_diffrn_reflns_limit_k_min -26
_diffrn_reflns_limit_l_max 4
_diffrn_reflns_limit_l_min -4
_diffrn_reflns_number 15426
_diffrn_reflns_point_group_measured_fraction_full 0.958
_diffrn_reflns_point_group_measured_fraction_max 0.958
_diffrn_reflns_theta_full 29.898
_diffrn_reflns_theta_max 30.026
_diffrn_reflns_theta_min 1.128
_exptl_absorpt_coefficient_mu 8.233
_exptl_absorpt_correction_T_max 1.000
_exptl_absorpt_correction_T_min 0.648
_exptl_absorpt_correction_type multi-scan
_exptl_absorpt_process_details 'ABSCOR (T.Higashi, 2001)'
_exptl_crystal_colour black
_exptl_crystal_density_diffrn 4.090
_exptl_crystal_density_meas ?
_exptl_crystal_description needle
_exptl_crystal_F_000 2534
_exptl_crystal_size_max 0.052
_exptl_crystal_size_mid 0.0008
_exptl_crystal_size_min 0.0008
_refine_diff_density_max 2.264
_refine_diff_density_min -2.158
_refine_diff_density_rms 0.539
_refine_ls_abs_structure_details
;
 Flack x determined using 932 quotients [(I+)-(I-)]/[(I+)+(I-)]
 (Parsons, Flack and Wagner, Acta Cryst. B69 (2013) 249-259).
;
_refine_ls_abs_structure_Flack -0.09(5)
_refine_ls_extinction_method none
_refine_ls_goodness_of_fit_ref 1.216
_refine_ls_hydrogen_treatment undef
_refine_ls_matrix_type full
_refine_ls_number_parameters 243
_refine_ls_number_reflns 3637
_refine_ls_number_restraints 3
_refine_ls_restrained_S_all 1.216
_refine_ls_R_factor_all 0.0788
_refine_ls_R_factor_gt 0.0442
_refine_ls_shift/su_max <0.001
_refine_ls_shift/su_mean <0.001
_refine_ls_structure_factor_coef Fsqd
_refine_ls_weighting_details 'w=1/[\s^2^(Fo^2^)+(0.0001P)^2^+94.2197P] where P=(Fo^2^+2Fc^2^)/3'
_refine_ls_weighting_scheme calc
_refine_ls_wR_factor_gt 0.0913
_refine_ls_wR_factor_ref 0.1370
_reflns_Friedel_coverage 0.722
_reflns_Friedel_fraction_full 0.952
_reflns_Friedel_fraction_max 0.952
_reflns_number_gt 2917
_reflns_number_total 3637
_reflns_threshold_expression 'I > 2\s(I)'
_cod_data_source_file ao9b01212_si_002.cif
_cod_data_source_block shelxl
_cod_depositor_comments
;
The following automatic conversions were performed:

'_chemical_melting_point' value 'not measured' was changed to '?' -
the value is undefined or not given.

'_exptl_crystal_density_meas' value 'not measured' was changed to '?'
- the value is perceived as not measured.

Automatic conversion script
Id: cif_fix_values 4973 2017-02-22 13:04:09Z antanas 
;
_cod_database_code 4514981
_shelx_shelxl_version_number 2014/7
_shelx_space_group_comment
;
The symmetry employed for this shelxl refinement is uniquely defined
by the following loop, which should always be used as a source of
symmetry information in preference to the above space-group names.
They are only intended as comments.
;
_shelx_estimated_absorpt_t_min 0.674
_shelx_estimated_absorpt_t_max 0.993

loop_
_space_group_symop_operation_xyz
'x, y, z'
'-x, -y, z'
'-x+1/2, y+1/2, z'
'x+1/2, -y+1/2, z'

loop_
_atom_site_label
_atom_site_type_symbol
_atom_site_fract_x
_atom_site_fract_y
_atom_site_fract_z
_atom_site_U_iso_or_equiv
_atom_site_adp_type
_atom_site_occupancy
_atom_site_site_symmetry_order
_atom_site_calc_flag
_atom_site_refinement_flags_posn
_atom_site_refinement_flags_adp
_atom_site_refinement_flags_occupancy
_atom_site_disorder_assembly
_atom_site_disorder_group
Mo1 Mo 0.21792(8) 0.21124(7) 0.7909(8) 0.0085(4) Uani 1 1 d . . . . .
Mo2 Mo 0.15566(8) 0.44103(7) 0.7833(8) 0.0090(5) Uani 1 1 d . . . . .
Mo3 Mo -0.00133(7) 0.36590(7) 0.7925(8) 0.0052(4) Uani 1 1 d . . . . .
Mo4 Mo 0.04152(8) 0.22547(7) 0.7952(8) 0.0102(5) Uani 1 1 d . . . . .
Mo5 Mo 0.28967(8) 0.34386(7) 0.7938(8) 0.0093(5) Uani 1 1 d . . . . .
Mo6 Mo 0.14072(8) 0.31854(8) 0.6329(6) 0.0075(5) Uani 1 1 d . . . . .
V7 V 0.5000 0.5000 0.7752(17) 0.0366(18) Uani 0.20(3) 2 d S T P A 1
Mo7 Mo 0.5000 0.5000 0.7752(17) 0.0366(18) Uani 0.80(3) 2 d S T P A 2
V8 V 0.11492(19) 0.10283(18) 0.634(3) 0.013(2) Uani 0.33(3) 1 d . . P B 3
Mo8 Mo 0.11492(19) 0.10283(18) 0.634(3) 0.013(2) Uani 0.42(2) 1 d . . P B 4
V8B V 0.1136(10) 0.1021(9) 0.803(10) 0.013(2) Uani 0.25(3) 1 d . . P B 5
V9 V 0.3240(2) 0.47753(19) 0.632(2) 0.011(2) Uani 0.10(3) 1 d . . P A 6
Mo9 Mo 0.3240(2) 0.47753(19) 0.632(2) 0.011(2) Uani 0.51(2) 1 d . . P A 7
V9B V 0.3224(6) 0.4782(6) 0.792(6) 0.011(2) Uani 0.39(2) 1 d . . P A 8
V10 V -0.11699(14) 0.26863(14) 0.6271(11) 0.0115(14) Uani 0.77(2) 1 d . . P C 9
Mo10 Mo -0.11699(14) 0.26863(14) 0.6271(11) 0.0115(14) Uani 0.23(2) 1 d . . P C 10
V11 V 0.0000 0.5000 0.6342(17) 0.014(2) Uani 0.79(3) 2 d S T P D 11
Mo11 Mo 0.0000 0.5000 0.6342(17) 0.014(2) Uani 0.21(3) 2 d S T P D 12
O1 O 0.1407(6) 0.3186(6) 1.210(4) 0.004(3) Uiso 1 1 d . . . . .
O2 O -0.1178(8) 0.2694(7) 0.215(5) 0.023(5) Uiso 1 1 d . . . . .
O3 O 0.1150(8) 0.1043(7) 1.217(5) 0.022(5) Uiso 1 1 d . . . . .
O4 O 0.2022(6) 0.3746(5) 0.705(4) 0.0009(14) Uiso 1 1 d . . . . .
O5 O 0.0940(6) 0.3820(5) 0.696(4) 0.0009(14) Uiso 1 1 d . . . . .
O6 O 0.2299(6) 0.4743(6) 0.715(4) 0.006(4) Uiso 1 1 d . . . . .
O7 O 0.3257(7) 0.4043(6) 0.720(4) 0.013(4) Uiso 1 1 d . . . . .
O8 O 0.0576(7) 0.1600(6) 0.725(4) 0.009(4) Uiso 1 1 d . . . . .
O9 O 0.1325(6) 0.2434(5) 0.707(4) 0.0009(14) Uiso 1 1 d . . . . .
O10 O 0.0923(6) 0.4845(6) 0.709(4) 0.005(4) Uiso 1 1 d . . . . .
O11 O 0.3481(7) 0.2986(6) 0.718(4) 0.012(4) Uiso 1 1 d . . . . .
O12 O 0.2253(6) 0.2881(5) 0.709(4) 0.0009(14) Uiso 1 1 d . . . . .
O13 O -0.0741(6) 0.3325(6) 0.720(4) 0.007(4) Uiso 1 1 d . . . . .
O14 O 0.4169(7) 0.4707(6) 0.712(4) 0.014(4) Uiso 1 1 d . . . . .
O15 O 0.3228(7) 0.4757(7) 0.212(5) 0.016(4) Uiso 1 1 d . . . . .
O16 O 0.0508(6) 0.3014(5) 0.716(4) 0.0009(14) Uiso 1 1 d . . . . .
O17 O 0.5000 0.5000 1.212(6) 0.017(6) Uiso 1 2 d S . P . .
O18 O 0.0000 0.5000 0.221(7) 0.018(6) Uiso 1 2 d S . P . .
O19 O 0.1564(7) 0.4375(6) 1.218(4) 0.010(4) Uiso 1 1 d . . . . .
O20 O 0.0046(6) 0.3645(6) 1.219(4) 0.009(4) Uiso 1 1 d . . . . .
O21 O 0.2841(7) 0.3442(6) 1.235(5) 0.017(4) Uiso 1 1 d . . . . .
O22 O 0.0452(8) 0.2290(7) 1.225(5) 0.023(5) Uiso 1 1 d . . . . .
O23 O 0.2149(8) 0.2161(7) 1.220(5) 0.018(4) Uiso 1 1 d . . . . .
O24 O -0.0207(6) 0.4304(6) 0.719(4) 0.004(3) Uiso 1 1 d . . . . .
O25 O 0.0377(7) 0.0644(7) 0.715(5) 0.016(4) Uiso 1 1 d . . . . .
O26 O 0.1838(7) 0.1499(6) 0.718(4) 0.010(4) Uiso 1 1 d . . . . .
O27 O 0.3001(7) 0.2033(6) 0.707(4) 0.007(4) Uiso 1 1 d . . . . .
O28 O -0.0399(7) 0.2333(6) 0.721(4) 0.011(4) Uiso 1 1 d . . . . .
O29 O 0.3323(7) 0.5465(6) 0.712(4) 0.014(4) Uiso 1 1 d . . . . .
V12 V -0.0501(9) 0.0998(5) 0.721(6) 0.082(10) Uani 0.48(3) 1 d . . . B .
O101 O 0.176(3) 0.587(2) 0.71(2) 0.18(2) Uiso 1 1 d . . . . .
O102 O -0.056(2) 0.1254(19) 1.218(15) 0.12(2) Uiso 0.85(10) 1 d . . . . .
O103 O 0.211(5) 0.583(5) 1.16(4) 0.41(7) Uiso 1 1 d . . . . .

loop_
_atom_site_aniso_label
_atom_site_aniso_U_11
_atom_site_aniso_U_22
_atom_site_aniso_U_33
_atom_site_aniso_U_23
_atom_site_aniso_U_13
_atom_site_aniso_U_12
Mo1 0.0038(8) 0.0096(10) 0.0120(11) 0.0016(14) -0.0001(11) -0.0006(7)
Mo2 0.0045(7) 0.0090(10) 0.0136(11) -0.0004(13) 0.0003(10) 0.0008(7)
Mo3 0.0032(7) 0.0058(9) 0.0067(10) 0.0009(12) -0.0010(10) -0.0008(6)
Mo4 0.0052(8) 0.0091(10) 0.0163(11) 0.0012(13) 0.0000(11) 0.0001(7)
Mo5 0.0045(8) 0.0085(10) 0.0151(11) 0.0022(13) -0.0016(11) 0.0010(7)
Mo6 0.0037(8) 0.0086(10) 0.0102(11) 0.0005(11) -0.0012(9) -0.0009(7)
V7 0.021(2) 0.061(3) 0.029(3) 0.000 0.000 0.0273(18)
Mo7 0.021(2) 0.061(3) 0.029(3) 0.000 0.000 0.0273(18)
V8 0.0118(16) 0.0089(18) 0.017(6) 0.000(3) 0.004(3) -0.0018(12)
Mo8 0.0118(16) 0.0089(18) 0.017(6) 0.000(3) 0.004(3) -0.0018(12)
V8B 0.0118(16) 0.0089(18) 0.017(6) 0.000(3) 0.004(3) -0.0018(12)
V9 0.0128(16) 0.0106(18) 0.010(6) -0.002(3) 0.004(2) -0.0032(12)
Mo9 0.0128(16) 0.0106(18) 0.010(6) -0.002(3) 0.004(2) -0.0032(12)
V9B 0.0128(16) 0.0106(18) 0.010(6) -0.002(3) 0.004(2) -0.0032(12)
V10 0.0055(17) 0.011(2) 0.018(2) 0.0016(19) 0.0007(16) -0.0008(12)
Mo10 0.0055(17) 0.011(2) 0.018(2) 0.0016(19) 0.0007(16) -0.0008(12)
V11 0.011(3) 0.012(3) 0.020(4) 0.000 0.000 0.0002(19)
Mo11 0.011(3) 0.012(3) 0.020(4) 0.000 0.000 0.0002(19)
V12 0.108(14) 0.031(9) 0.11(2) 0.036(11) 0.030(13) 0.021(8)

loop_
_atom_type_symbol
_atom_type_description
_atom_type_scat_dispersion_real
_atom_type_scat_dispersion_imag
_atom_type_scat_source
O O 0.0154 0.0086 'International Tables Vol C Tables 4.2.6.8 and 6.1.1.4'
V V 0.3445 0.7126 'International Tables Vol C Tables 4.2.6.8 and 6.1.1.4'
Mo Mo -1.0828 0.9176 'International Tables Vol C Tables 4.2.6.8 and 6.1.1.4'

loop_
_geom_angle_atom_site_label_1
_geom_angle_atom_site_label_2
_geom_angle_atom_site_label_3
_geom_angle
_geom_angle_site_symmetry_1
_geom_angle_site_symmetry_3
O23 Mo1 O27 103.5(8) . .
O23 Mo1 O26 102.3(8) . .
O27 Mo1 O26 104.5(7) . .
O23 Mo1 O9 95.7(7) . .
O27 Mo1 O9 152.7(7) . .
O26 Mo1 O9 89.9(6) . .
O23 Mo1 O12 95.0(7) . .
O27 Mo1 O12 90.8(6) . .
O26 Mo1 O12 153.3(6) . .
O9 Mo1 O12 68.0(5) . .
O23 Mo1 O23 171.6(10) . 1_554
O27 Mo1 O23 81.1(7) . 1_554
O26 Mo1 O23 83.0(7) . 1_554
O9 Mo1 O23 77.7(6) . 1_554
O12 Mo1 O23 77.8(6) . 1_554
O19 Mo2 O10 102.0(7) . .
O19 Mo2 O6 99.7(7) . .
O10 Mo2 O6 107.7(7) . .
O19 Mo2 O4 95.8(7) . .
O10 Mo2 O4 152.9(6) . .
O6 Mo2 O4 89.1(6) . .
O19 Mo2 O5 97.5(7) . .
O10 Mo2 O5 89.5(6) . .
O6 Mo2 O5 152.4(6) . .
O4 Mo2 O5 67.8(5) . .
O19 Mo2 O19 174.4(10) . 1_554
O10 Mo2 O19 82.4(6) . 1_554
O6 Mo2 O19 82.3(6) . 1_554
O4 Mo2 O19 78.9(6) . 1_554
O5 Mo2 O19 78.8(6) . 1_554
O20 Mo3 O24 101.6(7) . .
O20 Mo3 O13 102.3(7) . .
O24 Mo3 O13 104.6(7) . .
O20 Mo3 O16 95.1(7) . .
O24 Mo3 O16 153.8(6) . .
O13 Mo3 O16 91.3(6) . .
O20 Mo3 O5 96.6(6) . .
O24 Mo3 O5 89.7(6) . .
O13 Mo3 O5 153.3(6) . .
O16 Mo3 O5 68.2(5) . .
O20 Mo3 O20 172.3(8) . 1_554
O24 Mo3 O20 82.3(6) . 1_554
O13 Mo3 O20 83.0(6) . 1_554
O16 Mo3 O20 79.0(6) . 1_554
O5 Mo3 O20 76.6(5) . 1_554
O22 Mo4 O28 101.8(8) . .
O22 Mo4 O8 101.5(8) . .
O28 Mo4 O8 105.9(7) . .
O22 Mo4 O9 96.8(7) . .
O28 Mo4 O9 151.4(7) . .
O8 Mo4 O9 91.2(6) . .
O22 Mo4 O16 95.4(7) . .
O28 Mo4 O16 87.2(6) . .
O8 Mo4 O16 155.8(6) . .
O9 Mo4 O16 69.4(5) . .
O22 Mo4 O22 172.9(11) . 1_554
O28 Mo4 O22 82.0(7) . 1_554
O8 Mo4 O22 83.0(7) . 1_554
O9 Mo4 O22 77.5(6) . 1_554
O16 Mo4 O22 78.7(6) . 1_554
O11 Mo5 O21 102.9(8) . .
O11 Mo5 O7 106.7(7) . .
O21 Mo5 O7 100.8(8) . .
O11 Mo5 O12 86.6(6) . .
O21 Mo5 O12 97.2(7) . .
O7 Mo5 O12 154.5(7) . .
O11 Mo5 O4 151.6(7) . .
O21 Mo5 O4 96.3(7) . .
O7 Mo5 O4 89.8(6) . .
O12 Mo5 O4 70.2(6) . .
O11 Mo5 O21 82.3(7) . 1_554
O21 Mo5 O21 173.2(9) . 1_554
O7 Mo5 O21 81.7(7) . 1_554
O12 Mo5 O21 78.5(6) . 1_554
O4 Mo5 O21 77.2(6) . 1_554
O1 Mo6 O5 97.4(7) 1_554 .
O1 Mo6 O16 99.6(6) 1_554 .
O5 Mo6 O16 72.3(6) . .
O1 Mo6 O12 98.8(6) 1_554 .
O5 Mo6 O12 141.3(6) . .
O16 Mo6 O12 138.0(6) . .
O1 Mo6 O4 98.3(7) 1_554 .
O5 Mo6 O4 70.6(6) . .
O16 Mo6 O4 140.4(6) . .
O12 Mo6 O4 72.4(6) . .
O1 Mo6 O9 98.4(7) 1_554 .
O5 Mo6 O9 141.4(6) . .
O16 Mo6 O9 70.5(5) . .
O12 Mo6 O9 69.7(5) . .
O4 Mo6 O9 140.4(6) . .
O1 Mo6 O1 179.9(11) 1_554 .
O5 Mo6 O1 82.6(6) . .
O16 Mo6 O1 80.3(5) . .
O12 Mo6 O1 81.3(5) . .
O4 Mo6 O1 81.7(6) . .
O9 Mo6 O1 81.6(6) . .
O17 V7 O25 97.3(6) . 4
O17 V7 O25 97.3(6) . 3
O25 V7 O25 165.4(12) 4 3
O17 V7 O14 97.5(6) . 2_665
O25 V7 O14 88.1(7) 4 2_665
O25 V7 O14 90.0(7) 3 2_665
O17 V7 O14 97.5(6) . .
O25 V7 O14 90.0(7) 4 .
O25 V7 O14 88.1(7) 3 .
O14 V7 O14 165.1(11) 2_665 .
O17 V7 O17 180.00(4) . 1_554
O25 V7 O17 82.7(6) 4 1_554
O25 V7 O17 82.7(6) 3 1_554
O14 V7 O17 82.5(5) 2_665 1_554
O14 V7 O17 82.5(5) . 1_554
O17 V7 V12 94.3(5) . 4
O25 V7 V12 46.5(6) 4 4
O25 V7 V12 132.0(7) 3 4
O14 V7 V12 134.2(6) 2_665 4
O14 V7 V12 44.2(6) . 4
O17 V7 V12 85.7(5) 1_554 4
O17 V7 V12 94.3(5) . 3
O25 V7 V12 132.0(7) 4 3
O25 V7 V12 46.5(6) 3 3
O14 V7 V12 44.2(6) 2_665 3
O14 V7 V12 134.2(6) . 3
O17 V7 V12 85.7(5) 1_554 3
V12 V7 V12 171.4(10) 4 3
O17 Mo7 O25 97.3(6) . 4
O17 Mo7 O25 97.3(6) . 3
O25 Mo7 O25 165.4(12) 4 3
O17 Mo7 O14 97.5(6) . 2_665
O25 Mo7 O14 88.1(7) 4 2_665
O25 Mo7 O14 90.0(7) 3 2_665
O17 Mo7 O14 97.5(6) . .
O25 Mo7 O14 90.0(7) 4 .
O25 Mo7 O14 88.1(7) 3 .
O14 Mo7 O14 165.1(11) 2_665 .
O17 Mo7 O17 180.00(4) . 1_554
O25 Mo7 O17 82.7(6) 4 1_554
O25 Mo7 O17 82.7(6) 3 1_554
O14 Mo7 O17 82.5(5) 2_665 1_554
O14 Mo7 O17 82.5(5) . 1_554
O17 Mo7 V12 94.3(5) . 4
O25 Mo7 V12 46.5(6) 4 4
O25 Mo7 V12 132.0(7) 3 4
O14 Mo7 V12 134.2(6) 2_665 4
O14 Mo7 V12 44.2(6) . 4
O17 Mo7 V12 85.7(5) 1_554 4
O17 Mo7 V12 94.3(5) . 3
O25 Mo7 V12 132.0(7) 4 3
O25 Mo7 V12 46.5(6) 3 3
O14 Mo7 V12 44.2(6) 2_665 3
O14 Mo7 V12 134.2(6) . 3
O17 Mo7 V12 85.7(5) 1_554 3
V12 Mo7 V12 171.4(10) 4 3
O3 V8 O29 100.5(9) 1_554 3_545
O3 V8 O26 98.9(9) 1_554 .
O29 V8 O26 92.3(7) 3_545 .
O3 V8 O25 100.2(9) 1_554 .
O29 V8 O25 92.9(7) 3_545 .
O26 V8 O25 158.9(9) . .
O3 V8 O8 99.6(9) 1_554 .
O29 V8 O8 159.9(9) 3_545 .
O26 V8 O8 86.1(7) . .
O25 V8 O8 82.0(7) . .
O3 V8 O3 177.7(11) 1_554 .
O29 V8 O3 81.3(7) 3_545 .
O26 V8 O3 79.5(7) . .
O25 V8 O3 81.1(8) . .
O8 V8 O3 78.7(7) . .
O3 Mo8 O29 100.5(9) 1_554 3_545
O3 Mo8 O26 98.9(9) 1_554 .
O29 Mo8 O26 92.3(7) 3_545 .
O3 Mo8 O25 100.2(9) 1_554 .
O29 Mo8 O25 92.9(7) 3_545 .
O26 Mo8 O25 158.9(9) . .
O3 Mo8 O8 99.6(9) 1_554 .
O29 Mo8 O8 159.9(9) 3_545 .
O26 Mo8 O8 86.1(7) . .
O25 Mo8 O8 82.0(7) . .
O3 Mo8 O3 177.7(11) 1_554 .
O29 Mo8 O3 81.3(7) 3_545 .
O26 Mo8 O3 79.5(7) . .
O25 Mo8 O3 81.1(8) . .
O8 Mo8 O3 78.7(7) . .
O3 V8B O29 102.0(17) . 3_545
O3 V8B O25 102.5(18) . .
O29 V8B O25 93.5(13) 3_545 .
O3 V8B O8 98.0(17) . .
O29 V8B O8 160(2) 3_545 .
O25 V8B O8 83.0(11) . .
O3 V8B O26 97.8(16) . .
O29 V8B O26 90.9(12) 3_545 .
O25 V8B O26 158(2) . .
O8 V8B O26 85.4(12) . .
O3 V8B O3 176.1(19) . 1_554
O29 V8B O3 79.7(14) 3_545 1_554
O25 V8B O3 80.8(14) . 1_554
O8 V8B O3 80.2(14) . 1_554
O26 V8B O3 78.6(14) . 1_554
O15 V9 O29 101.6(9) . .
O15 V9 O7 98.6(9) . .
O29 V9 O7 158.9(9) . .
O15 V9 O14 99.9(8) . .
O29 V9 O14 88.3(7) . .
O7 V9 O14 82.2(7) . .
O15 V9 O6 98.5(8) . .
O29 V9 O6 96.1(7) . .
O7 V9 O6 87.0(6) . .
O14 V9 O6 159.8(9) . .
O15 V9 O15 176.8(11) . 1_556
O29 V9 O15 81.4(8) . 1_556
O7 V9 O15 78.6(7) . 1_556
O14 V9 O15 81.3(7) . 1_556
O6 V9 O15 79.9(6) . 1_556
O15 Mo9 O29 101.6(9) . .
O15 Mo9 O7 98.6(9) . .
O29 Mo9 O7 158.9(9) . .
O15 Mo9 O14 99.9(8) . .
O29 Mo9 O14 88.3(7) . .
O7 Mo9 O14 82.2(7) . .
O15 Mo9 O6 98.5(8) . .
O29 Mo9 O6 96.1(7) . .
O7 Mo9 O6 87.0(6) . .
O14 Mo9 O6 159.8(9) . .
O15 Mo9 O15 176.8(11) . 1_556
O29 Mo9 O15 81.4(8) . 1_556
O7 Mo9 O15 78.6(7) . 1_556
O14 Mo9 O15 81.3(7) . 1_556
O6 Mo9 O15 79.9(6) . 1_556
O15 V9B O29 102.1(13) 1_556 .
O15 V9B O6 99.1(11) 1_556 .
O29 V9B O6 97.8(10) . .
O15 V9B O7 96.0(12) 1_556 .
O29 V9B O7 160.0(15) . .
O6 V9B O7 87.8(9) . .
O15 V9B O14 98.5(11) 1_556 .
O29 V9B O14 87.6(9) . .
O6 V9B O14 160.1(15) . .
O7 V9B O14 81.1(9) . .
O15 V9B O15 176.0(15) 1_556 .
O29 V9B O15 81.8(11) . .
O6 V9B O15 81.2(9) . .
O7 V9B O15 80.1(10) . .
O14 V9B O15 80.6(10) . .
O2 V10 O28 102.2(8) . .
O2 V10 O27 98.6(8) . 4_455
O28 V10 O27 158.1(7) . 4_455
O2 V10 O13 100.5(8) . .
O28 V10 O13 89.7(6) . .
O27 V10 O13 93.0(6) 4_455 .
O2 V10 O11 101.1(9) . 4_455
O28 V10 O11 80.7(6) . 4_455
O27 V10 O11 88.9(6) 4_455 4_455
O13 V10 O11 157.8(7) . 4_455
O2 V10 O2 178.4(12) . 1_556
O28 V10 O2 79.3(7) . 1_556
O27 V10 O2 80.0(7) 4_455 1_556
O13 V10 O2 78.8(7) . 1_556
O11 V10 O2 79.7(7) 4_455 1_556
O2 Mo10 O28 102.2(8) . .
O2 Mo10 O27 98.6(8) . 4_455
O28 Mo10 O27 158.1(7) . 4_455
O2 Mo10 O13 100.5(8) . .
O28 Mo10 O13 89.7(6) . .
O27 Mo10 O13 93.0(6) 4_455 .
O2 Mo10 O11 101.1(9) . 4_455
O28 Mo10 O11 80.7(6) . 4_455
O27 Mo10 O11 88.9(6) 4_455 4_455
O13 Mo10 O11 157.8(7) . 4_455
O2 Mo10 O2 178.4(12) . 1_556
O28 Mo10 O2 79.3(7) . 1_556
O27 Mo10 O2 80.0(7) 4_455 1_556
O13 Mo10 O2 78.8(7) . 1_556
O11 Mo10 O2 79.7(7) 4_455 1_556
O18 V11 O24 100.1(5) . 2_565
O18 V11 O24 100.1(5) . .
O24 V11 O24 159.8(10) 2_565 .
O18 V11 O10 98.5(5) . .
O24 V11 O10 87.2(6) 2_565 .
O24 V11 O10 89.8(6) . .
O18 V11 O10 98.5(5) . 2_565
O24 V11 O10 89.8(6) 2_565 2_565
O24 V11 O10 87.2(6) . 2_565
O10 V11 O10 163.0(9) . 2_565
O18 V11 O18 180.00(3) . 1_556
O24 V11 O18 79.9(5) 2_565 1_556
O24 V11 O18 79.9(5) . 1_556
O10 V11 O18 81.5(5) . 1_556
O10 V11 O18 81.5(5) 2_565 1_556
O18 Mo11 O24 100.1(5) . 2_565
O18 Mo11 O24 100.1(5) . .
O24 Mo11 O24 159.8(10) 2_565 .
O18 Mo11 O10 98.5(5) . .
O24 Mo11 O10 87.2(6) 2_565 .
O24 Mo11 O10 89.8(6) . .
O18 Mo11 O10 98.5(5) . 2_565
O24 Mo11 O10 89.8(6) 2_565 2_565
O24 Mo11 O10 87.2(6) . 2_565
O10 Mo11 O10 163.0(9) . 2_565
O18 Mo11 O18 180.00(3) . 1_556
O24 Mo11 O18 79.9(5) 2_565 1_556
O24 Mo11 O18 79.9(5) . 1_556
O10 Mo11 O18 81.5(5) . 1_556
O10 Mo11 O18 81.5(5) 2_565 1_556
Mo6 O1 Mo6 179.9(11) 1_556 .
Mo10 O2 Mo10 178.4(12) . 1_554
V10 O2 V10 178.4(12) . 1_554
Mo8 O3 Mo8 177.7(12) 1_556 .
V8 O3 V8 177.7(12) 1_556 .
V8B O3 V8B 176.1(19) . 1_556
Mo6 O4 Mo2 110.7(6) . .
Mo6 O4 Mo5 108.2(7) . .
Mo2 O4 Mo5 138.7(7) . .
Mo6 O5 Mo2 110.8(6) . .
Mo6 O5 Mo3 109.3(7) . .
Mo2 O5 Mo3 136.8(7) . .
Mo2 O6 V9B 148.4(10) . .
Mo2 O6 V9 153.3(9) . .
Mo2 O6 Mo9 153.3(9) . .
Mo5 O7 Mo9 154.0(9) . .
Mo5 O7 V9 154.0(9) . .
Mo5 O7 V9B 147.5(11) . .
Mo4 O8 V8B 148.1(12) . .
Mo4 O8 V8 152.9(9) . .
Mo4 O8 Mo8 152.9(9) . .
Mo4 O9 Mo1 136.4(8) . .
Mo4 O9 Mo6 109.9(6) . .
Mo1 O9 Mo6 111.3(6) . .
Mo2 O10 Mo11 151.5(9) . .
Mo2 O10 V11 151.5(9) . .
Mo5 O11 Mo10 157.1(9) . 4
Mo5 O11 V10 157.1(9) . 4
Mo6 O12 Mo5 109.2(7) . .
Mo6 O12 Mo1 111.0(6) . .
Mo5 O12 Mo1 137.7(7) . .
Mo3 O13 Mo10 148.6(9) . .
Mo3 O13 V10 148.6(9) . .
Mo7 O14 V12 93.3(8) . 4
V7 O14 V12 93.3(8) . 4
Mo9 O14 V12 115.6(10) . 4
V9 O14 V12 115.6(10) . 4
V12 O14 V9B 115.6(10) 4 .
V9B O15 V9B 176.0(15) 1_554 .
V9 O15 V9 176.8(11) . 1_554
Mo9 O15 Mo9 176.8(11) . 1_554
Mo6 O16 Mo4 110.1(6) . .
Mo6 O16 Mo3 110.2(7) . .
Mo4 O16 Mo3 138.1(7) . .
Mo7 O17 Mo7 180.0 . 1_556
V7 O17 V7 180.0 . 1_556
Mo11 O18 Mo11 180.0 . 1_554
V11 O18 V11 180.0 . 1_554
Mo2 O19 Mo2 174.4(10) . 1_556
Mo3 O20 Mo3 172.3(8) . 1_556
Mo5 O21 Mo5 173.2(9) . 1_556
Mo4 O22 Mo4 172.9(11) . 1_556
Mo1 O23 Mo1 171.6(10) . 1_556
Mo3 O24 Mo11 153.7(8) . .
Mo3 O24 V11 153.7(8) . .
Mo7 O25 V12 91.8(8) 3_545 .
V7 O25 V12 91.8(8) 3_545 .
V8B O25 V12 120.3(12) . .
V8 O25 V12 120.7(10) . .
Mo8 O25 V12 120.7(10) . .
Mo1 O26 Mo8 154.9(9) . .
Mo1 O26 V8 154.9(9) . .
Mo1 O26 V8B 148.2(13) . .
Mo1 O27 Mo10 150.4(9) . 4
Mo1 O27 V10 150.4(9) . 4
Mo4 O28 Mo10 157.3(10) . .
Mo4 O28 V10 157.3(10) . .
O14 V12 O25 83.5(8) 4_455 .
O14 V12 O102 107.6(17) 4_455 .
O25 V12 O102 102.2(17) . .
O14 V12 O102 105.3(17) 4_455 1_554
O25 V12 O102 100.6(16) . 1_554
O102 V12 O102 142(3) . 1_554
O14 V12 Mo7 42.5(5) 4_455 3_545
O25 V12 Mo7 41.6(5) . 3_545
O102 V12 Mo7 104.6(15) . 3_545
O102 V12 Mo7 113.0(15) 1_554 3_545
O14 V12 V7 42.5(5) 4_455 3_545
O25 V12 V7 41.6(5) . 3_545
O102 V12 V7 104.6(15) . 3_545
O102 V12 V7 113.0(15) 1_554 3_545
V12 O102 V12 142(3) . 1_556

loop_
_geom_bond_atom_site_label_1
_geom_bond_atom_site_label_2
_geom_bond_distance
_geom_bond_site_symmetry_2
Mo1 O23 1.714(19) .
Mo1 O27 1.777(14) .
Mo1 O26 1.805(16) .
Mo1 O9 2.021(14) .
Mo1 O12 2.072(15) .
Mo1 O23 2.276(19) 1_554
Mo2 O19 1.734(17) .
Mo2 O10 1.789(14) .
Mo2 O6 1.818(14) .
Mo2 O4 2.042(14) .
Mo2 O5 2.067(14) .
Mo2 O19 2.250(17) 1_554
Mo3 O20 1.704(17) .
Mo3 O24 1.785(15) .
Mo3 O13 1.796(14) .
Mo3 O16 2.059(14) .
Mo3 O5 2.090(13) .
Mo3 O20 2.284(17) 1_554
Mo4 O22 1.71(2) .
Mo4 O28 1.755(15) .
Mo4 O8 1.792(16) .
Mo4 O9 2.007(13) .
Mo4 O16 2.049(14) .
Mo4 O22 2.27(2) 1_554
Mo5 O11 1.746(16) .
Mo5 O21 1.76(2) .
Mo5 O7 1.800(17) .
Mo5 O12 2.038(14) .
Mo5 O4 2.048(13) .
Mo5 O21 2.23(2) 1_554
Mo6 O1 1.681(16) 1_554
Mo6 O5 1.967(14) .
Mo6 O16 1.978(13) .
Mo6 O12 1.981(13) .
Mo6 O4 1.995(14) .
Mo6 O9 2.026(15) .
Mo6 O1 2.298(16) .
V7 O17 1.74(3) .
V7 O25 1.901(17) 4
V7 O25 1.901(17) 3
V7 O14 1.935(16) 2_665
V7 O14 1.935(16) .
V7 O17 2.24(3) 1_554
V7 V12 2.860(14) 4
V7 V12 2.860(14) 3
Mo7 O17 1.74(3) .
Mo7 O25 1.901(17) 4
Mo7 O25 1.901(17) 3
Mo7 O14 1.935(16) 2_665
Mo7 O14 1.935(16) .
Mo7 O17 2.24(3) 1_554
Mo7 V12 2.860(14) 4
Mo7 V12 2.860(14) 3
V8 O3 1.66(2) 1_554
V8 O29 1.889(17) 3_545
V8 O26 1.944(16) .
V8 O25 1.948(17) .
V8 O8 1.975(16) .
V8 O3 2.32(2) .
Mo8 O3 1.66(2) 1_554
Mo8 O29 1.889(17) 3_545
Mo8 O26 1.944(16) .
Mo8 O25 1.948(17) .
Mo8 O8 1.975(16) .
Mo8 O3 2.32(2) .
V8B O3 1.65(4) .
V8B O29 1.90(3) 3_545
V8B O25 1.92(3) .
V8B O8 1.96(3) .
V8B O26 1.98(3) .
V8B O3 2.33(4) 1_554
V9 O15 1.67(2) .
V9 O29 1.868(17) .
V9 O7 1.976(18) .
V9 O14 1.993(16) .
V9 O6 2.015(14) .
V9 O15 2.31(2) 1_556
Mo9 O15 1.67(2) .
Mo9 O29 1.868(17) .
Mo9 O7 1.976(18) .
Mo9 O14 1.993(16) .
Mo9 O6 2.015(14) .
Mo9 O15 2.31(2) 1_556
V9B O15 1.67(3) 1_556
V9B O29 1.85(2) .
V9B O6 1.98(2) .
V9B O7 1.98(2) .
V9B O14 2.03(2) .
V9B O15 2.31(3) .
V10 O2 1.64(2) .
V10 O28 1.914(16) .
V10 O27 1.928(15) 4_455
V10 O13 1.957(16) .
V10 O11 1.965(16) 4_455
V10 O2 2.34(2) 1_556
Mo10 O2 1.64(2) .
Mo10 O28 1.914(16) .
Mo10 O27 1.928(15) 4_455
Mo10 O13 1.957(16) .
Mo10 O11 1.965(16) 4_455
Mo10 O2 2.34(2) 1_556
V11 O18 1.64(3) .
V11 O24 1.929(15) 2_565
V11 O24 1.929(15) .
V11 O10 2.013(14) .
V11 O10 2.013(14) 2_565
V11 O18 2.34(3) 1_556
Mo11 O18 1.64(3) .
Mo11 O24 1.929(15) 2_565
Mo11 O24 1.929(15) .
Mo11 O10 2.013(14) .
Mo11 O10 2.013(14) 2_565
Mo11 O18 2.34(3) 1_556
O1 Mo6 1.681(16) 1_556
O2 Mo10 2.34(2) 1_554
O2 V10 2.34(2) 1_554
O3 Mo8 1.66(2) 1_556
O3 V8 1.66(2) 1_556
O3 V8B 2.33(4) 1_556
O11 Mo10 1.966(16) 4
O11 V10 1.966(16) 4
O14 V12 2.00(2) 4
O15 V9B 1.67(3) 1_554
O15 V9 2.31(2) 1_554
O15 Mo9 2.31(2) 1_554
O17 Mo7 2.24(3) 1_556
O17 V7 2.24(3) 1_556
O18 Mo11 2.34(3) 1_554
O18 V11 2.34(3) 1_554
O19 Mo2 2.250(17) 1_556
O20 Mo3 2.284(17) 1_556
O21 Mo5 2.23(2) 1_556
O22 Mo4 2.27(2) 1_556
O23 Mo1 2.276(19) 1_556
O25 Mo7 1.901(17) 3_545
O25 V7 1.901(17) 3_545
O25 V12 2.08(2) .
O27 Mo10 1.928(15) 4
O27 V10 1.928(15) 4
O29 Mo8 1.889(17) 3
O29 V8 1.889(17) 3
O29 V8B 1.90(3) 3
V12 O14 2.00(2) 4_455
V12 O102 2.10(6) .
V12 O102 2.12(6) 1_554
V12 Mo7 2.860(14) 3_545
V12 V7 2.860(14) 3_545
O102 V12 2.12(6) 1_556

loop_
_geom_torsion_atom_site_label_1
_geom_torsion_atom_site_label_2
_geom_torsion_atom_site_label_3
_geom_torsion_atom_site_label_4
_geom_torsion
_geom_torsion_site_symmetry_1
_geom_torsion_site_symmetry_4
O19 Mo2 O6 V9B 54(2) . .
O10 Mo2 O6 V9B 160(2) . .
O4 Mo2 O6 V9B -42(2) . .
O5 Mo2 O6 V9B -74(3) . .
O19 Mo2 O6 V9B -121(2) 1_554 .
O19 Mo2 O6 V9 91(2) . .
O10 Mo2 O6 V9 -163(2) . .
O4 Mo2 O6 V9 -5(2) . .
O5 Mo2 O6 V9 -37(3) . .
O19 Mo2 O6 V9 -84(2) 1_554 .
O19 Mo2 O6 Mo9 91(2) . .
O10 Mo2 O6 Mo9 -163(2) . .
O4 Mo2 O6 Mo9 -5(2) . .
O5 Mo2 O6 Mo9 -37(3) . .
O19 Mo2 O6 Mo9 -84(2) 1_554 .
O11 Mo5 O7 Mo9 162(2) . .
O21 Mo5 O7 Mo9 -91(2) . .
O12 Mo5 O7 Mo9 43(3) . .
O4 Mo5 O7 Mo9 6(2) . .
O21 Mo5 O7 Mo9 83(2) 1_554 .
O11 Mo5 O7 V9 162(2) . .
O21 Mo5 O7 V9 -91(2) . .
O12 Mo5 O7 V9 43(3) . .
O4 Mo5 O7 V9 6(2) . .
O21 Mo5 O7 V9 83(2) 1_554 .
O11 Mo5 O7 V9B -161(2) . .
O21 Mo5 O7 V9B -54(2) . .
O12 Mo5 O7 V9B 80(3) . .
O4 Mo5 O7 V9B 42(2) . .
O21 Mo5 O7 V9B 119(2) 1_554 .
O22 Mo4 O8 V8B -53(3) . .
O28 Mo4 O8 V8B -159(3) . .
O9 Mo4 O8 V8B 44(3) . .
O16 Mo4 O8 V8B 80(3) . .
O22 Mo4 O8 V8B 121(3) 1_554 .
O22 Mo4 O8 V8 -93(2) . .
O28 Mo4 O8 V8 161(2) . .
O9 Mo4 O8 V8 5(2) . .
O16 Mo4 O8 V8 41(3) . .
O22 Mo4 O8 V8 82(2) 1_554 .
O22 Mo4 O8 Mo8 -93(2) . .
O28 Mo4 O8 Mo8 161(2) . .
O9 Mo4 O8 Mo8 5(2) . .
O16 Mo4 O8 Mo8 41(3) . .
O22 Mo4 O8 Mo8 82(2) 1_554 .
O19 Mo2 O10 Mo11 -88.2(19) . .
O6 Mo2 O10 Mo11 167.4(18) . .
O4 Mo2 O10 Mo11 41(3) . .
O5 Mo2 O10 Mo11 9.4(19) . .
O19 Mo2 O10 Mo11 88.1(19) 1_554 .
O19 Mo2 O10 V11 -88.2(19) . .
O6 Mo2 O10 V11 167.4(18) . .
O4 Mo2 O10 V11 41(3) . .
O5 Mo2 O10 V11 9.4(19) . .
O19 Mo2 O10 V11 88.1(19) 1_554 .
O21 Mo5 O11 Mo10 91(3) . 4
O7 Mo5 O11 Mo10 -163(3) . 4
O12 Mo5 O11 Mo10 -5(3) . 4
O4 Mo5 O11 Mo10 -40(4) . 4
O21 Mo5 O11 Mo10 -84(3) 1_554 4
O21 Mo5 O11 V10 91(3) . 4
O7 Mo5 O11 V10 -163(3) . 4
O12 Mo5 O11 V10 -5(3) . 4
O4 Mo5 O11 V10 -40(4) . 4
O21 Mo5 O11 V10 -84(3) 1_554 4
O20 Mo3 O13 Mo10 -92.5(18) . .
O24 Mo3 O13 Mo10 161.9(17) . .
O16 Mo3 O13 Mo10 3.0(18) . .
O5 Mo3 O13 Mo10 42(3) . .
O20 Mo3 O13 Mo10 81.8(18) 1_554 .
O20 Mo3 O13 V10 -92.5(18) . .
O24 Mo3 O13 V10 161.9(17) . .
O16 Mo3 O13 V10 3.0(18) . .
O5 Mo3 O13 V10 42(3) . .
O20 Mo3 O13 V10 81.8(18) 1_554 .
O20 Mo3 O24 Mo11 90(2) . .
O13 Mo3 O24 Mo11 -164(2) . .
O16 Mo3 O24 Mo11 -38(3) . .
O5 Mo3 O24 Mo11 -7(2) . .
O20 Mo3 O24 Mo11 -83(2) 1_554 .
O20 Mo3 O24 V11 90(2) . .
O13 Mo3 O24 V11 -164(2) . .
O16 Mo3 O24 V11 -38(3) . .
O5 Mo3 O24 V11 -7(2) . .
O20 Mo3 O24 V11 -83(2) 1_554 .
O23 Mo1 O26 Mo8 90(2) . .
O27 Mo1 O26 Mo8 -163(2) . .
O9 Mo1 O26 Mo8 -6(2) . .
O12 Mo1 O26 Mo8 -39(3) . .
O23 Mo1 O26 Mo8 -84(2) 1_554 .
O23 Mo1 O26 V8 90(2) . .
O27 Mo1 O26 V8 -163(2) . .
O9 Mo1 O26 V8 -6(2) . .
O12 Mo1 O26 V8 -39(3) . .
O23 Mo1 O26 V8 -84(2) 1_554 .
O23 Mo1 O26 V8B 50(3) . .
O27 Mo1 O26 V8B 157(2) . .
O9 Mo1 O26 V8B -46(3) . .
O12 Mo1 O26 V8B -79(3) . .
O23 Mo1 O26 V8B -124(3) 1_554 .
O23 Mo1 O27 Mo10 -86(2) . 4
O26 Mo1 O27 Mo10 167.3(18) . 4
O9 Mo1 O27 Mo10 47(3) . 4
O12 Mo1 O27 Mo10 9(2) . 4
O23 Mo1 O27 Mo10 86.9(19) 1_554 4
O23 Mo1 O27 V10 -86(2) . 4
O26 Mo1 O27 V10 167.3(18) . 4
O9 Mo1 O27 V10 47(3) . 4
O12 Mo1 O27 V10 9(2) . 4
O23 Mo1 O27 V10 86.9(19) 1_554 4
O22 Mo4 O28 Mo10 93(3) . .
O8 Mo4 O28 Mo10 -161(3) . .
O9 Mo4 O28 Mo10 -37(4) . .
O16 Mo4 O28 Mo10 -2(3) . .
O22 Mo4 O28 Mo10 -81(3) 1_554 .
O22 Mo4 O28 V10 93(3) . .
O8 Mo4 O28 V10 -161(3) . .
O9 Mo4 O28 V10 -37(4) . .
O16 Mo4 O28 V10 -2(3) . .
O22 Mo4 O28 V10 -81(3) 1_554 .
